data_7135876
loop_
_publ_author_name
'Thayat, Navdeep Singh'
'Singh, Hanuman'
'Dhawan, Sameer'
'George , Janeesh M.'
'Sarangi, Bibhu Ranjan'
'Haridas, V.'

_publ_section_title
;
 Photoinduced Morphological Transformation in the Azobenzene-Cored Hybrid
 Peptides
;
_journal_name_full 'Chemical Communications'
_journal_paper_doi 10.1039/D6CC02086K
_journal_year 2026
_chemical_absolute_configuration unk
_chemical_formula_moiety 'C28 H36 N4 O6'
_chemical_formula_sum 'C28 H36 N4 O6'
_chemical_formula_weight 524.621
_space_group_crystal_system monoclinic
_space_group_IT_number 4
_space_group_name_Hall 'P 2yb'
_space_group_name_H-M_alt 'P 1 21 1'
_symmetry_Int_Tables_number 4
_audit_creation_date 2021-12-04
_audit_creation_method
;
Olex2 1.5
(compiled 2021.11.18 svn.ra9532c28 for OlexSys, GUI svn.r6429)
;
_audit_update_record
;
2026-02-05 deposited with the CCDC.	2026-06-02 downloaded from the CCDC.
;
_cell_angle_alpha 90
_cell_angle_beta 97.003(2)
_cell_angle_gamma 90
_cell_formula_units_Z 2
_cell_length_a 9.9662(8)
_cell_length_b 8.6628(7)
_cell_length_c 17.4082(14)
_cell_measurement_reflns_used 3280
_cell_measurement_temperature 299(2)
_cell_measurement_theta_max 25.60
_cell_measurement_theta_min 2.24
_cell_volume 1491.7(2)
_computing_cell_refinement 'SAINT v8.37A (Bruker, 2015)'
_computing_data_reduction 'SAINT v8.37A (Bruker, 2015)'
_computing_molecular_graphics 'Olex2 1.5 (Dolomanov et al., 2009)'
_computing_publication_material 'Olex2 1.5 (Dolomanov et al., 2009)'
_computing_structure_refinement 'olex2.refine 1.5 (Bourhis et al., 2015)'
_diffrn_ambient_temperature 299.00
_diffrn_measured_fraction_theta_full 0.9969
_diffrn_measured_fraction_theta_max 0.9957
_diffrn_measurement_device_type 'Bruker APEX-II CCD'
_diffrn_measurement_method '\f and \w scans'
_diffrn_radiation_type 'Mo K\a'
_diffrn_radiation_wavelength 0.71073
_diffrn_reflns_av_R_equivalents 0.0425
_diffrn_reflns_av_unetI/netI 0.0725
_diffrn_reflns_Laue_measured_fraction_full 0.9969
_diffrn_reflns_Laue_measured_fraction_max 0.9957
_diffrn_reflns_limit_h_max 13
_diffrn_reflns_limit_h_min -13
_diffrn_reflns_limit_k_max 11
_diffrn_reflns_limit_k_min -10
_diffrn_reflns_limit_l_max 23
_diffrn_reflns_limit_l_min -23
_diffrn_reflns_number 16037
_diffrn_reflns_point_group_measured_fraction_full 0.9501
_diffrn_reflns_point_group_measured_fraction_max 0.9364
_diffrn_reflns_theta_full 25.2417
_diffrn_reflns_theta_max 28.24
_diffrn_reflns_theta_min 2.06
_diffrn_source_current 1.0
_diffrn_source_power 0.05
_diffrn_source_voltage 50.0
_diffrn_standards_number 0
_exptl_absorpt_coefficient_mu 0.083
_exptl_absorpt_correction_T_max 0.7457
_exptl_absorpt_correction_T_min 0.6553
_exptl_absorpt_process_details
;
SADABS-2016/2 (Bruker,2016/2) was used for absorption correction.
wR2(int) was 0.1344 before and 0.0494 after correction.
The Ratio of minimum to maximum transmission is 0.8788.
The \l/2 correction factor is Not present.
;
_exptl_crystal_colour yelow
_exptl_crystal_density_diffrn 1.168
_exptl_crystal_description needle
_exptl_crystal_F_000 560.285
_refine_diff_density_max 0.3065
_refine_diff_density_min -0.2537
_refine_diff_density_rms 0.0624
_refine_ls_abs_structure_details 'Hooft, R.W.W., Straver, L.H., Spek, A.L. (2010). J. Appl. Cryst., 43, 665-668.'
_refine_ls_abs_structure_Flack 0.3(7)
_refine_ls_d_res_high 0.7510
_refine_ls_d_res_low 9.8918
_refine_ls_extinction_coef 0.026(5)
_refine_ls_extinction_expression Fc^*^=kFc[1+0.001xFc^2^\l^3^/sin(2\q)]^-1/4^
_refine_ls_goodness_of_fit_ref 1.0549
_refine_ls_hydrogen_treatment constr
_refine_ls_matrix_type full
_refine_ls_number_constraints 58
_refine_ls_number_parameters 350
_refine_ls_number_reflns 6910
_refine_ls_number_restraints 1
_refine_ls_restrained_S_all 1.0549
_refine_ls_R_factor_all 0.1396
_refine_ls_R_factor_gt 0.0666
_refine_ls_shift/su_max 0.0006
_refine_ls_shift/su_mean 0.0000
_refine_ls_structure_factor_coef Fsqd
_refine_ls_weighting_details 'w=1/[\s^2^(Fo^2^)+(0.0833P)^2^] where P=(Fo^2^+2Fc^2^)/3'
_refine_ls_weighting_scheme calc
_refine_ls_wR_factor_gt 0.1491
_refine_ls_wR_factor_ref 0.1879
_reflns_Friedel_coverage 0.869
_reflns_limit_h_max 13
_reflns_limit_h_min -13
_reflns_limit_k_max 11
_reflns_limit_k_min -10
_reflns_limit_l_max 23
_reflns_limit_l_min -23
_reflns_number_gt 3665
_reflns_number_total 6910
_reflns_threshold_expression I>=2u(I)
_cod_data_source_file d6cc02086k3.cif
_cod_data_source_block DALO
_cod_depositor_comments
;
The following automatic conversions were performed:

data name '__exptl_crystal_colour' was replaced with
'_exptl_crystal_colour'.

Automatic conversion script
Id: cif_correct_tags 8170 2020-07-09 18:12:32Z antanas 
;
_cod_original_sg_symbol_Hall ' P 2yb'
_cod_database_code 7135876
_olex2_refinement_description
;
1. Fixed Uiso
 At 1.2 times of:
  All C(H) groups, All C(H,H) groups, All N(H) groups
 At 1.5 times of:
  All C(H,H,H) groups
2.a Ternary CH refined with riding coordinates:
 C22(H22), C3(H3), C7(H7), C26(H26)
2.b Secondary CH2 refined with riding coordinates:
 C25(H25a,H25b), C4(H4a,H4b)
2.c Aromatic/amide H refined with riding coordinates:
 C10(H10), C12(H12), C13(H13), C11(H11), C15(H15), C17(H17), C18(H18),
 C20(H20), N4(H4), N1(H1)
2.d Idealised Me refined as rotating group:
 C27(H27a,H27b,H27c), C28(H28a,H28b,H28c), C6(H6a,H6b,H6c), C5(H5a,H5b,H5c),
 C1(H1a,H1b,H1c), C24(H24a,H24b,H24c)
;
_smtbx_masks_void_probe_radius 1.2
_smtbx_masks_void_truncation_radius 1.2
_olex2_submission_special_instructions 'No special instructions were received'

loop_
_space_group_symop_id
_space_group_symop_operation_xyz
1 x,y,z
2 -x,y+1/2,-z

loop_
_atom_site_label
_atom_site_type_symbol
_atom_site_fract_x
_atom_site_fract_y
_atom_site_fract_z
_atom_site_U_iso_or_equiv
_atom_site_adp_type
_atom_site_occupancy
_atom_site_refinement_flags_posn
O3 O 0.6718(2) 0.6799(3) 0.26948(13) 0.0669(7) Uani 1.000000 .
O4 O -0.1708(2) 0.2611(3) 0.74226(13) 0.0687(7) Uani 1.000000 .
N4 N 0.0483(3) 0.1986(3) 0.76029(14) 0.0559(8) Uani 1.000000 .
N3 N 0.2294(3) 0.4177(3) 0.52422(15) 0.0596(8) Uani 1.000000 .
C8 C 0.5559(3) 0.6733(4) 0.28706(17) 0.0464(7) Uani 1.000000 .
N1 N 0.4551(2) 0.7532(3) 0.24918(15) 0.0548(7) Uani 1.000000 .
N2 N 0.2482(3) 0.5050(4) 0.47049(16) 0.0605(8) Uani 1.000000 .
C11 C 0.4008(3) 0.5794(4) 0.38233(16) 0.0475(8) Uani 1.000000 .
C16 C 0.1021(3) 0.4394(4) 0.55324(18) 0.0548(8) Uani 1.000000 .
C21 C -0.0572(3) 0.2691(4) 0.72143(17) 0.0481(8) Uani 1.000000 .
O1 O 0.4726(4) 1.1327(4) 0.1693(2) 0.1150(11) Uani 1.000000 .
C9 C 0.5219(3) 0.5746(4) 0.35186(18) 0.0493(8) Uani 1.000000 .
O2 O 0.4303(5) 1.0546(4) 0.2833(2) 0.1490(18) Uani 1.000000 .
C19 C -0.0351(3) 0.3612(4) 0.65095(17) 0.0468(8) Uani 1.000000 .
C14 C 0.3759(3) 0.4848(4) 0.44284(18) 0.0549(9) Uani 1.000000 .
C22 C 0.0381(3) 0.1035(4) 0.82693(17) 0.0547(9) Uani 1.000000 .
C20 C 0.0848(3) 0.3536(4) 0.61770(16) 0.0491(8) Uani 1.000000 .
O5 O 0.1318(5) 0.3169(5) 0.90227(19) 0.1351(16) Uani 1.000000 .
C17 C -0.1183(4) 0.5433(5) 0.5540(2) 0.0794(12) Uani 1.000000 .
C25 C 0.1113(4) -0.0479(4) 0.82125(19) 0.0638(10) Uani 1.000000 .
C15 C -0.0006(4) 0.5356(5) 0.5206(2) 0.0703(11) Uani 1.000000 .
C3 C 0.4738(3) 0.8653(4) 0.18947(18) 0.0566(9) Uani 1.000000 .
C2 C 0.4555(4) 1.0267(5) 0.2200(3) 0.0796(12) Uani 1.000000 .
C23 C 0.0872(4) 0.1906(6) 0.8994(2) 0.0743(11) Uani 1.000000 .
C13 C 0.4747(4) 0.3802(6) 0.4727(2) 0.0890(14) Uani 1.000000 .
C10 C 0.6195(4) 0.4711(5) 0.3831(2) 0.0807(12) Uani 1.000000 .
C4 C 0.3750(4) 0.8342(4) 0.11533(19) 0.0627(10) Uani 1.000000 .
C18 C -0.1374(3) 0.4572(4) 0.6181(2) 0.0636(9) Uani 1.000000 .
C12 C 0.5953(4) 0.3752(6) 0.4440(3) 0.1066(18) Uani 1.000000 .
C7 C 0.3876(5) 0.6831(5) 0.0781(2) 0.0907(14) Uani 1.000000 .
C26 C 0.0625(5) -0.1471(5) 0.7525(2) 0.0892(14) Uani 1.000000 .
C27 C 0.1452(6) -0.2938(6) 0.7511(4) 0.144(2) Uani 1.000000 .
C28 C -0.0868(5) -0.1775(7) 0.7439(3) 0.142(3) Uani 1.000000 .
C6 C 0.2830(6) 0.6648(8) 0.0085(3) 0.155(3) Uani 1.000000 .
C5 C 0.5246(6) 0.6531(8) 0.0564(3) 0.141(2) Uani 1.000000 .
C1 C 0.4546(8) 1.2945(7) 0.1916(6) 0.211(4) Uani 1.000000 .
O6 O 0.0731(3) 0.1067(4) 0.96145(13) 0.1020(11) Uani 1.000000 .
C24 C 0.1131(6) 0.1755(7) 1.0367(2) 0.136(2) Uani 1.000000 .
H10 H 0.7019(4) 0.4656(5) 0.3633(2) 0.0969(15) Uiso 1.000000 R
H12 H 0.6620(4) 0.3072(6) 0.4652(3) 0.128(2) Uiso 1.000000 R
H13 H 0.4581(4) 0.3137(6) 0.5124(2) 0.1068(17) Uiso 1.000000 R
H11 H 0.3342(3) 0.6481(4) 0.36169(16) 0.0570(9) Uiso 1.000000 R
H15 H 0.0101(4) 0.5939(5) 0.4769(2) 0.0843(13) Uiso 1.000000 R
H17 H -0.1870(4) 0.6086(5) 0.5327(2) 0.0952(15) Uiso 1.000000 R
H18 H -0.2185(3) 0.4634(4) 0.6392(2) 0.0764(11) Uiso 1.000000 R
H20 H 0.1541(3) 0.2896(4) 0.63941(16) 0.0590(10) Uiso 1.000000 R
H22 H -0.0578(3) 0.0802(4) 0.82827(17) 0.0657(10) Uiso 1.000000 R
H25a H 0.2065(4) -0.0261(4) 0.81990(19) 0.0766(12) Uiso 1.000000 R
H25b H 0.1037(4) -0.1068(4) 0.86790(19) 0.0766(12) Uiso 1.000000 R
H3 H 0.5664(3) 0.8558(4) 0.17654(18) 0.0679(11) Uiso 1.000000 R
H4a H 0.2834(4) 0.8441(4) 0.12818(19) 0.0752(12) Uiso 1.000000 R
H4b H 0.3880(4) 0.9140(4) 0.07788(19) 0.0752(12) Uiso 1.000000 R
H7 H 0.3694(5) 0.6038(5) 0.1156(2) 0.1088(16) Uiso 1.000000 R
H26 H 0.0794(5) -0.0879(5) 0.7067(2) 0.1071(16) Uiso 1.000000 R
H27a H 0.2396(6) -0.2682(8) 0.757(3) 0.216(4) Uiso 1.000000 GR
H27b H 0.127(4) -0.360(3) 0.7930(17) 0.216(4) Uiso 1.000000 GR
H27c H 0.121(4) -0.346(3) 0.7029(12) 0.216(4) Uiso 1.000000 GR
H28a H -0.1090(9) -0.235(5) 0.7878(15) 0.213(4) Uiso 1.000000 GR
H28b H -0.1347(5) -0.0811(7) 0.741(3) 0.213(4) Uiso 1.000000 GR
H28c H -0.1123(9) -0.236(5) 0.6975(16) 0.213(4) Uiso 1.000000 GR
H6a H 0.1962(12) 0.696(6) 0.0216(10) 0.232(4) Uiso 1.000000 GR
H6b H 0.307(3) 0.728(5) -0.0330(12) 0.232(4) Uiso 1.000000 GR
H6c H 0.279(4) 0.5587(14) -0.0076(19) 0.232(4) Uiso 1.000000 GR
H5a H 0.544(2) 0.726(4) 0.018(2) 0.212(3) Uiso 1.000000 GR
H5b H 0.5902(8) 0.664(6) 0.1013(7) 0.212(3) Uiso 1.000000 GR
H5c H 0.5283(18) 0.550(2) 0.036(3) 0.212(3) Uiso 1.000000 GR
H1a H 0.3609(15) 1.322(3) 0.181(4) 0.317(6) Uiso 1.000000 GR
H1b H 0.484(8) 1.307(2) 0.2458(11) 0.317(6) Uiso 1.000000 GR
H1c H 0.507(6) 1.3602(10) 0.162(3) 0.317(6) Uiso 1.000000 GR
H24a H 0.062(4) 0.268(3) 1.0416(11) 0.205(4) Uiso 1.000000 GR
H24b H 0.096(4) 0.104(2) 1.0765(2) 0.205(4) Uiso 1.000000 GR
H24c H 0.2078(13) 0.200(5) 1.0418(11) 0.205(4) Uiso 1.000000 GR
H4 H 0.1264(3) 0.2104(3) 0.74484(14) 0.0670(9) Uiso 1.000000 R
H1 H 0.3746(2) 0.7377(3) 0.26060(15) 0.0658(9) Uiso 1.000000 R

loop_
_atom_site_aniso_label
_atom_site_aniso_U_11
_atom_site_aniso_U_22
_atom_site_aniso_U_33
_atom_site_aniso_U_12
_atom_site_aniso_U_13
_atom_site_aniso_U_23
O3 0.0361(12) 0.096(2) 0.0722(14) -0.0010(12) 0.0205(10) 0.0122(14)
O4 0.0380(12) 0.102(2) 0.0690(15) -0.0026(13) 0.0161(11) 0.0129(14)
N4 0.0353(14) 0.079(2) 0.0560(16) 0.0013(13) 0.0155(12) 0.0148(15)
N3 0.0539(17) 0.069(2) 0.0588(15) -0.0049(14) 0.0180(13) 0.0098(16)
C8 0.0357(16) 0.058(2) 0.0454(16) -0.0046(15) 0.0055(13) -0.0015(16)
N1 0.0357(14) 0.072(2) 0.0590(16) 0.0020(14) 0.0152(12) 0.0151(14)
N2 0.0578(17) 0.068(2) 0.0593(16) -0.0047(15) 0.0211(13) 0.0157(16)
C11 0.0423(17) 0.053(2) 0.0483(16) 0.0066(15) 0.0098(13) 0.0079(15)
C16 0.0503(18) 0.058(2) 0.0584(18) -0.0026(16) 0.0147(15) 0.0071(17)
C21 0.0396(17) 0.057(2) 0.0503(17) -0.0069(16) 0.0160(14) -0.0048(16)
O1 0.170(3) 0.057(2) 0.119(2) -0.001(2) 0.024(2) 0.0020(19)
C9 0.0461(18) 0.055(2) 0.0482(17) 0.0014(15) 0.0095(14) 0.0007(15)
O2 0.236(5) 0.112(3) 0.115(3) -0.058(3) 0.088(3) -0.040(2)
C19 0.0375(16) 0.051(2) 0.0526(17) -0.0039(15) 0.0086(13) -0.0039(15)
C14 0.0494(19) 0.060(2) 0.0567(19) 0.0009(16) 0.0127(15) 0.0082(17)
C22 0.0458(17) 0.072(2) 0.0483(17) -0.0049(16) 0.0120(14) 0.0083(16)
C20 0.0428(17) 0.054(2) 0.0511(17) -0.0042(16) 0.0091(14) 0.0026(16)
O5 0.215(5) 0.096(3) 0.092(2) -0.036(3) 0.010(3) -0.022(2)
C17 0.056(2) 0.088(3) 0.096(3) 0.021(2) 0.017(2) 0.030(2)
C25 0.063(2) 0.065(3) 0.063(2) -0.0064(18) 0.0081(17) 0.0085(18)
C15 0.071(2) 0.072(3) 0.070(2) 0.010(2) 0.0163(19) 0.022(2)
C3 0.052(2) 0.061(2) 0.0598(19) -0.0024(17) 0.0186(16) 0.0096(18)
C2 0.080(3) 0.062(3) 0.101(3) -0.014(2) 0.026(2) -0.000(3)
C23 0.077(3) 0.089(4) 0.057(2) 0.019(2) 0.0118(19) 0.001(2)
C13 0.071(3) 0.109(4) 0.090(3) 0.015(3) 0.023(2) 0.052(3)
C10 0.053(2) 0.102(3) 0.092(3) 0.018(2) 0.028(2) 0.032(3)
C4 0.062(2) 0.069(3) 0.059(2) 0.0047(17) 0.0142(17) 0.0156(18)
C18 0.0484(19) 0.069(3) 0.076(2) 0.0077(18) 0.0178(17) 0.009(2)
C12 0.071(3) 0.130(5) 0.124(3) 0.041(3) 0.034(3) 0.073(3)
C7 0.127(4) 0.071(3) 0.075(3) 0.004(3) 0.018(3) -0.004(2)
C26 0.102(3) 0.080(3) 0.088(3) -0.014(3) 0.020(3) -0.012(2)
C27 0.150(5) 0.093(5) 0.188(6) -0.016(4) 0.020(5) -0.048(4)
C28 0.115(4) 0.148(6) 0.155(5) -0.046(4) -0.010(4) -0.037(4)
C6 0.154(5) 0.184(7) 0.119(4) -0.053(5) -0.011(4) -0.042(5)
C5 0.153(5) 0.153(6) 0.117(4) 0.039(4) 0.014(4) -0.047(4)
C1 0.218(9) 0.057(5) 0.351(11) 0.004(5) 0.001(8) -0.029(6)
O6 0.135(3) 0.125(3) 0.0471(14) 0.014(2) 0.0178(15) 0.0043(16)
C24 0.168(5) 0.185(7) 0.054(2) 0.038(5) 0.007(3) -0.021(3)

loop_
_atom_type_symbol
_atom_type_scat_dispersion_real
_atom_type_scat_dispersion_imag
_atom_type_scat_Cromer_Mann_a1
_atom_type_scat_Cromer_Mann_a2
_atom_type_scat_Cromer_Mann_a3
_atom_type_scat_Cromer_Mann_a4
_atom_type_scat_Cromer_Mann_b1
_atom_type_scat_Cromer_Mann_b2
_atom_type_scat_Cromer_Mann_b3
_atom_type_scat_Cromer_Mann_b4
_atom_type_scat_Cromer_Mann_c
_atom_type_scat_source
_atom_type_scat_dispersion_source
C 0.00347 0.00161 2.31000 1.02000 1.58860 0.86500 20.84390 10.20750 0.56870 51.65120 0.21560 'International Tables Volume C Table 6.1.1.4 (pp. 500-502)' 'Henke, Gullikson and Davis, At. Data and Nucl. Data Tables, 1993, 54, 2'
H 0.00000 0.00000 0.49300 0.32291 0.14019 0.04081 10.51090 26.12570 3.14236 57.79970 0.00304 'International Tables Volume C Table 6.1.1.4 (pp. 500-502)' 'Henke, Gullikson and Davis, At. Data and Nucl. Data Tables, 1993, 54, 2'
N 0.00653 0.00323 12.21260 3.13220 2.01250 1.16630 0.00570 9.89330 28.99750 0.58260 -11.52900 'International Tables Volume C Table 6.1.1.4 (pp. 500-502)' 'Henke, Gullikson and Davis, At. Data and Nucl. Data Tables, 1993, 54, 2'
O 0.01158 0.00611 3.04850 2.28680 1.54630 0.86700 13.27710 5.70110 0.32390 32.90890 0.25080 'International Tables Volume C Table 6.1.1.4 (pp. 500-502)' 'Henke, Gullikson and Davis, At. Data and Nucl. Data Tables, 1993, 54, 2'

loop_
_geom_angle_atom_site_label_1
_geom_angle_atom_site_label_2
_geom_angle_atom_site_label_3
_geom_angle
_geom_angle_site_symmetry_1
_geom_angle_site_symmetry_3
_geom_angle_publ_flag
C22 N4 C21 123.0(3) . . ?
H4 N4 C21 118.48(17) . . ?
H4 N4 C22 118.48(17) . . ?
C16 N3 N2 114.2(3) . . ?
N1 C8 O3 121.9(3) . . ?
C9 C8 O3 121.5(3) . . ?
C9 C8 N1 116.6(3) . . ?
C3 N1 C8 123.4(3) . . ?
H1 N1 C8 118.32(17) . . ?
H1 N1 C3 118.32(17) . . ?
C14 N2 N3 113.9(3) . . ?
C14 C11 C9 121.6(3) . . ?
H11 C11 C9 119.22(18) . . ?
H11 C11 C14 119.22(19) . . ?
C20 C16 N3 114.9(3) . . ?
C15 C16 N3 125.1(3) . . ?
C15 C16 C20 120.0(3) . . ?
N4 C21 O4 121.6(3) . . ?
C19 C21 O4 120.1(3) . . ?
C19 C21 N4 118.3(3) . . ?
C1 O1 C2 117.7(5) . . ?
C11 C9 C8 124.5(3) . . ?
C10 C9 C8 117.1(3) . . ?
C10 C9 C11 118.4(3) . . ?
C20 C19 C21 122.3(3) . . ?
C18 C19 C21 118.8(3) . . ?
C18 C19 C20 118.9(3) . . ?
C11 C14 N2 115.8(3) . . ?
C13 C14 N2 125.0(3) . . ?
C13 C14 C11 119.1(3) . . ?
C25 C22 N4 111.3(3) . . ?
C23 C22 N4 110.1(3) . . ?
C23 C22 C25 112.4(3) . . ?
H22 C22 N4 107.64(17) . . ?
H22 C22 C25 107.64(18) . . ?
H22 C22 C23 107.6(2) . . ?
C19 C20 C16 120.9(3) . . ?
H20 C20 C16 119.5(2) . . ?
H20 C20 C19 119.53(18) . . ?
C18 C17 C15 121.8(3) . . ?
H17 C17 C15 119.1(2) . . ?
H17 C17 C18 119.1(2) . . ?
C26 C25 C22 115.8(3) . . ?
H25a C25 C22 108.32(18) . . ?
H25a C25 C26 108.3(2) . . ?
H25b C25 C22 108.32(17) . . ?
H25b C25 C26 108.3(2) . . ?
H25b C25 H25a 107.4 . . ?
C17 C15 C16 118.8(3) . . ?
H15 C15 C16 120.6(2) . . ?
H15 C15 C17 120.6(2) . . ?
C2 C3 N1 109.6(3) . . ?
C4 C3 N1 110.9(3) . . ?
C4 C3 C2 111.2(3) . . ?
H3 C3 N1 108.34(17) . . ?
H3 C3 C2 108.3(2) . . ?
H3 C3 C4 108.34(18) . . ?
O2 C2 O1 123.2(4) . . ?
C3 C2 O1 112.6(4) . . ?
C3 C2 O2 124.2(4) . . ?
O5 C23 C22 125.8(4) . . ?
O6 C23 C22 110.8(4) . . ?
O6 C23 O5 123.5(4) . . ?
C12 C13 C14 120.1(4) . . ?
H13 C13 C14 120.0(2) . . ?
H13 C13 C12 120.0(2) . . ?
C12 C10 C9 120.5(3) . . ?
H10 C10 C9 119.8(2) . . ?
H10 C10 C12 119.8(2) . . ?
C7 C4 C3 116.3(3) . . ?
H4a C4 C3 108.22(18) . . ?
H4a C4 C7 108.2(2) . . ?
H4b C4 C3 108.22(18) . . ?
H4b C4 C7 108.2(2) . . ?
H4b C4 H4a 107.4 . . ?
C17 C18 C19 119.6(3) . . ?
H18 C18 C19 120.21(19) . . ?
H18 C18 C17 120.2(2) . . ?
C10 C12 C13 120.4(4) . . ?
H12 C12 C13 119.8(2) . . ?
H12 C12 C10 119.8(2) . . ?
C6 C7 C4 111.1(4) . . ?
C5 C7 C4 113.4(4) . . ?
C5 C7 C6 110.2(4) . . ?
H7 C7 C4 107.3(2) . . ?
H7 C7 C6 107.3(3) . . ?
H7 C7 C5 107.3(3) . . ?
C27 C26 C25 111.6(4) . . ?
C28 C26 C25 113.6(4) . . ?
C28 C26 C27 112.7(4) . . ?
H26 C26 C25 106.1(2) . . ?
H26 C26 C27 106.1(3) . . ?
H26 C26 C28 106.1(3) . . ?
H27a C27 C26 109.5 . . ?
H27b C27 C26 109.5 . . ?
H27b C27 H27a 109.5 . . ?
H27c C27 C26 109.5 . . ?
H27c C27 H27a 109.5 . . ?
H27c C27 H27b 109.5 . . ?
H28a C28 C26 109.5 . . ?
H28b C28 C26 109.5 . . ?
H28b C28 H28a 109.5 . . ?
H28c C28 C26 109.5 . . ?
H28c C28 H28a 109.5 . . ?
H28c C28 H28b 109.5 . . ?
H6a C6 C7 109.5 . . ?
H6b C6 C7 109.5 . . ?
H6b C6 H6a 109.5 . . ?
H6c C6 C7 109.5 . . ?
H6c C6 H6a 109.5 . . ?
H6c C6 H6b 109.5 . . ?
H5a C5 C7 109.5 . . ?
H5b C5 C7 109.5 . . ?
H5b C5 H5a 109.5 . . ?
H5c C5 C7 109.5 . . ?
H5c C5 H5a 109.5 . . ?
H5c C5 H5b 109.5 . . ?
H1a C1 O1 109.5 . . ?
H1b C1 O1 109.5 . . ?
H1b C1 H1a 109.5 . . ?
H1c C1 O1 109.5 . . ?
H1c C1 H1a 109.5 . . ?
H1c C1 H1b 109.5 . . ?
C24 O6 C23 117.8(4) . . ?
H24a C24 O6 109.5 . . ?
H24b C24 O6 109.5 . . ?
H24b C24 H24a 109.5 . . ?
H24c C24 O6 109.5 . . ?
H24c C24 H24a 109.5 . . ?
H24c C24 H24b 109.5 . . ?

loop_
_geom_bond_atom_site_label_1
_geom_bond_atom_site_label_2
_geom_bond_distance
_geom_bond_site_symmetry_2
_geom_bond_publ_flag
O3 C8 1.231(3) . ?
O4 C21 1.232(3) . ?
N4 C21 1.328(4) . ?
N4 C22 1.436(4) . ?
N4 H4 0.8600 . ?
N3 N2 1.235(3) . ?
N3 C16 1.434(4) . ?
C8 N1 1.327(4) . ?
C8 C9 1.487(4) . ?
N1 C3 1.451(4) . ?
N1 H1 0.8600 . ?
N2 C14 1.425(4) . ?
C11 C9 1.377(4) . ?
C11 C14 1.381(4) . ?
C11 H11 0.9300 . ?
C16 C20 1.374(4) . ?
C16 C15 1.387(5) . ?
C21 C19 1.502(4) . ?
O1 C2 1.298(5) . ?
O1 C1 1.471(7) . ?
C9 C10 1.385(5) . ?
O2 C2 1.185(5) . ?
C19 C20 1.390(4) . ?
C19 C18 1.385(4) . ?
C14 C13 1.391(5) . ?
C22 C25 1.510(5) . ?
C22 C23 1.500(5) . ?
C22 H22 0.9800 . ?
C20 H20 0.9300 . ?
O5 C23 1.180(5) . ?
C17 C15 1.373(5) . ?
C17 C18 1.374(5) . ?
C17 H17 0.9300 . ?
C25 C26 1.505(5) . ?
C25 H25a 0.9700 . ?
C25 H25b 0.9700 . ?
C15 H15 0.9300 . ?
C3 C2 1.515(5) . ?
C3 C4 1.548(5) . ?
C3 H3 0.9800 . ?
C23 O6 1.323(5) . ?
C13 C12 1.357(5) . ?
C13 H13 0.9300 . ?
C10 C12 1.391(5) . ?
C10 H10 0.9300 . ?
C4 C7 1.473(5) . ?
C4 H4a 0.9700 . ?
C4 H4b 0.9700 . ?
C18 H18 0.9300 . ?
C12 H12 0.9300 . ?
C7 C6 1.507(6) . ?
C7 C5 1.483(7) . ?
C7 H7 0.9800 . ?
C26 C27 1.516(7) . ?
C26 C28 1.500(6) . ?
C26 H26 0.9800 . ?
C27 H27a 0.9600 . ?
C27 H27b 0.9600 . ?
C27 H27c 0.9600 . ?
C28 H28a 0.9600 . ?
C28 H28b 0.9600 . ?
C28 H28c 0.9600 . ?
C6 H6a 0.9600 . ?
C6 H6b 0.9600 . ?
C6 H6c 0.9600 . ?
C5 H5a 0.9600 . ?
C5 H5b 0.9600 . ?
C5 H5c 0.9600 . ?
C1 H1a 0.9600 . ?
C1 H1b 0.9600 . ?
C1 H1c 0.9600 . ?
O6 C24 1.450(5) . ?
C24 H24a 0.9600 . ?
C24 H24b 0.9600 . ?
C24 H24c 0.9600 . ?
